data_4341738
loop_
_publ_author_name
'Matson, Ellen M.'
'Breshears, Andrew T.'
'Kiernicki, John J.'
'Newell, Brian S.'
'Fanwick, Phillip E.'
'Shores, Matthew P.'
'Walensky, Justin R.'
'Bart, Suzanne C.'

_publ_section_title
;
 Trivalent Uranium Phenylchalcogenide Complexes: Exploring the Bonding and
 Reactivity with CS2in the Tp*2UEPh Series (E = O, S, Se, Te)
;
_journal_name_full 'Inorganic Chemistry'
_journal_page_first 141121084824006
_journal_paper_doi 10.1021/ic5020658
_journal_year 2014
_chemical_formula_moiety 'C37 H49 B2 N12 S3,U1,(C7 H8)'
_chemical_formula_sum 'C47.5 H61 B2 N12 S3 U'
_chemical_formula_weight 1155.94
_space_group_IT_number 2
_symmetry_cell_setting triclinic
_symmetry_space_group_name_Hall '-P 1'
_symmetry_space_group_name_H-M 'P -1'
_atom_type_scat_source 'International Tables for Crystallography (Vol C)'
_cell_angle_alpha 72.318(2)
_cell_angle_beta 74.613(3)
_cell_angle_gamma 69.986(3)
_cell_formula_units_Z 2
_cell_length_a 11.2943(5)
_cell_length_b 14.3126(5)
_cell_length_c 17.4998(8)
_cell_measurement_reflns_used 8820
_cell_measurement_temperature 150.0(2)
_cell_measurement_theta_max 72
_cell_measurement_theta_min 2
_cell_volume 2490.96(19)
_computing_cell_refinement 'DENZO/SCALEPACK (Otwinowski &amp; Minor, 1996)'
_computing_data_collection 'CrystalClear(Rigaku, 2001)'
_computing_data_reduction 'DENZO/SCALEPACK (Otwinowski &amp; Minor, 1996)'
_computing_molecular_graphics
;
    ORTEP (Johnson, 1976)
    PLATON (Spek, 2003)
;
_computing_publication_material 'SHELX97(Sheldrick, 2008) and local programs'
_computing_structure_refinement 'SHELX97 (Sheldrick, 2008)'
_computing_structure_solution
;
 PATTY (DIRDIF, Beurskins, 2008)
;
_diffrn_ambient_temperature 150.0(2)
_diffrn_measured_fraction_theta_full 0.8960
_diffrn_measured_fraction_theta_max 0.8960
_diffrn_measurement_details
;
Data were collected on a Rigaku Rapid which has a quarter 
chi circle and a 200 degree curved image plate at a fixed 
distance of 127.4mm.  Strategy was optimized using the 
CrystalClear software.  The completeness is the best 
that can be obtained with this geometry. The missing data are not cusp 
data but mostly high angle data.
Also the use of HKL2000/SCALEPACK lowers the number 
of observed data as inconsistent equivalents are removed 
from the data set and not included in the collected total
;
_diffrn_measurement_device_type Rigaku_Rapid_II
_diffrn_measurement_method \w
_diffrn_radiation_monochromator 'confocal optics'
_diffrn_radiation_type CU-K\a
_diffrn_radiation_wavelength 1.54184
_diffrn_reflns_av_R_equivalents 0.0560
_diffrn_reflns_av_sigmaI/netI 0.0284
_diffrn_reflns_limit_h_max 13
_diffrn_reflns_limit_h_min 0
_diffrn_reflns_limit_k_max 17
_diffrn_reflns_limit_k_min -16
_diffrn_reflns_limit_l_max 21
_diffrn_reflns_limit_l_min -20
_diffrn_reflns_number 85018
_diffrn_reflns_theta_full 72.1
_diffrn_reflns_theta_max 72.14
_diffrn_reflns_theta_min 2.69
_diffrn_standards_number 0
_exptl_absorpt_coefficient_mu 11.384
_exptl_absorpt_correction_T_max 0.5051
_exptl_absorpt_correction_T_min 0.3621
_exptl_absorpt_correction_type multi-scan
_exptl_absorpt_process_details 'SCALEPACK (Otwinowski &amp; Minor, 1997)'
_exptl_crystal_colour green
_exptl_crystal_density_diffrn 1.541
_exptl_crystal_density_method 'not measured'
_exptl_crystal_description needle
_exptl_crystal_F_000 1166
_exptl_crystal_size_max 0.20
_exptl_crystal_size_mid 0.12
_exptl_crystal_size_min 0.06
_refine_diff_density_max 1.90
_refine_diff_density_min -1.63
_refine_ls_extinction_method none
_refine_ls_goodness_of_fit_ref 1.055
_refine_ls_hydrogen_treatment mixed
_refine_ls_matrix_type full
_refine_ls_number_parameters 613
_refine_ls_number_reflns 8812
_refine_ls_number_restraints 0
_refine_ls_R_factor_all 0.039
_refine_ls_R_factor_gt 0.039
_refine_ls_shift/su_max 0.004
_refine_ls_structure_factor_coef Fsqd
_refine_ls_weighting_details 'w=1/[\s^2^(Fo^2^)+(0.0720P)^2^+5.2742P] where P=(Fo^2^+2Fc^2^)/3'
_refine_ls_weighting_scheme calc
_refine_ls_wR_factor_gt 0.103
_refine_ls_wR_factor_ref 0.104
_reflns_number_gt 8593
_reflns_number_total 8812
_reflns_threshold_expression &gt;2.0\s(I)
_cod_data_source_file ic5020658_si_002.cif
_cod_data_source_block EMM14
_cod_depositor_comments
;
The following automatic conversions were performed:

'_refine_ls_weighting_scheme' value 'calc ' changed to 'calc'
according to
/home/saulius/struct/COD-crude-data--automatic-downloads/rss-feeds/ACS/lib/dictionaries/cif_core.dic
dictionary named 'cif_core.dic' version 2.4.2 from 2011-04-26.

Automatic conversion script
Id: cif_fix_values 2935 2014-11-11 08:27:57Z andrius 

The following automatic conversions were performed:

data name '_iucr_refine_instruction_details' was replaced with
'_iucr_refine_instructions_details' as specified in the replacement
file 'data/replacement-values/replacement_tags.lst'.

Automatic conversion script
Id: cif_correct_tags 9268 2022-04-12 08:56:07Z antanas 
;
_cod_original_cell_volume 2490.96(18)
_cod_original_formula_sum 'C47.50 H61 B2 N12 S3 U1'
_cod_database_code 4341738

loop_
_symmetry_equiv_pos_as_xyz
'x, y, z'
'-x, -y, -z'

loop_
_atom_site_label
_atom_site_fract_x
_atom_site_fract_y
_atom_site_fract_z
_atom_site_U_iso_or_equiv
_atom_site_adp_type
_atom_site_occupancy
_atom_site_symmetry_multiplicity
_atom_site_calc_flag
_atom_site_refinement_flags
U1 0.214910(14) 0.180990(10) 0.203413(8) 0.02754(8) Uani 1 1 d .
S41 0.02413(13) 0.21110(9) 0.10268(7) 0.0348(3) Uani 1 1 d .
S42 0.08767(13) 0.02025(9) 0.23217(7) 0.0363(3) Uani 1 1 d .
S43 -0.03865(15) 0.03638(10) 0.09506(9) 0.0434(3) Uani 1 1 d .
N11 0.1750(4) 0.3611(3) 0.1109(2) 0.0305(9) Uani 1 1 d .
N12 0.2565(4) 0.3792(3) 0.0377(2) 0.0323(9) Uani 1 1 d .
N21 0.4443(4) 0.2015(3) 0.1490(2) 0.0315(9) Uani 1 1 d .
N22 0.4712(4) 0.2530(3) 0.0683(2) 0.0304(9) Uani 1 1 d .
N31 0.3361(4) 0.1109(3) 0.0668(3) 0.0321(9) Uani 1 1 d .
N32 0.3275(4) 0.2017(3) 0.0078(3) 0.0325(9) Uani 1 1 d .
N61 0.3107(4) 0.0413(3) 0.3218(2) 0.0343(9) Uani 1 1 d .
N62 0.2872(4) 0.0539(3) 0.3990(2) 0.0337(9) Uani 1 1 d .
N71 0.2601(4) 0.2830(3) 0.2930(3) 0.0340(9) Uani 1 1 d .
N72 0.2457(4) 0.2453(3) 0.3767(3) 0.0337(9) Uani 1 1 d .
N81 0.0233(4) 0.2060(3) 0.3332(3) 0.0336(9) Uani 1 1 d .
N82 0.0583(5) 0.1707(3) 0.4096(3) 0.0370(10) Uani 1 1 d .
C13 0.2186(5) 0.4796(4) -0.0006(3) 0.0353(11) Uani 1 1 d .
C14 0.1101(6) 0.5269(4) 0.0479(3) 0.0400(12) Uani 1 1 d .
C15 0.0870(5) 0.4510(4) 0.1168(3) 0.0339(11) Uani 1 1 d .
C16 0.2876(7) 0.5261(4) -0.0805(3) 0.0464(14) Uani 1 1 d .
C17 -0.0164(6) 0.4588(4) 0.1904(4) 0.0458(14) Uani 1 1 d .
C23 0.5882(5) 0.2661(4) 0.0515(3) 0.0370(12) Uani 1 1 d .
C24 0.6400(6) 0.2226(4) 0.1213(3) 0.0381(12) Uani 1 1 d .
C25 0.5478(5) 0.1839(4) 0.1803(3) 0.0348(11) Uani 1 1 d .
C26 0.6447(6) 0.3216(5) -0.0300(3) 0.0436(13) Uani 1 1 d .
C27 0.5585(6) 0.1308(5) 0.2675(3) 0.0461(14) Uani 1 1 d .
C33 0.3014(6) 0.1927(4) -0.0602(3) 0.0384(12) Uani 1 1 d .
C34 0.2975(5) 0.0940(4) -0.0477(3) 0.0376(12) Uani 1 1 d .
C35 0.3206(5) 0.0460(4) 0.0313(3) 0.0336(11) Uani 1 1 d .
C36 0.2826(7) 0.2792(5) -0.1338(4) 0.0519(15) Uani 1 1 d .
C37 0.3333(6) -0.0656(4) 0.0709(4) 0.0413(12) Uani 1 1 d .
C40 0.0263(5) 0.0876(4) 0.1477(3) 0.0314(10) Uani 1 1 d .
C41 -0.0472(6) -0.0848(4) 0.1600(3) 0.0398(12) Uani 1 1 d .
C42 -0.1329(8) -0.0903(6) 0.2318(5) 0.066(2) Uani 1 1 d .
C43 -0.1415(10) -0.1843(8) 0.2804(5) 0.083(3) Uani 1 1 d .
C44 -0.0652(9) -0.2719(6) 0.2571(5) 0.072(2) Uani 1 1 d .
C45 0.0203(8) -0.2668(5) 0.1831(5) 0.0652(19) Uani 1 1 d .
C46 0.0301(6) -0.1729(4) 0.1345(4) 0.0491(14) Uani 1 1 d .
C63 0.3590(6) -0.0296(4) 0.4459(3) 0.0393(12) Uani 1 1 d .
C64 0.4279(6) -0.0961(4) 0.3981(3) 0.0413(12) Uani 1 1 d .
C65 0.3978(5) -0.0506(4) 0.3213(3) 0.0389(12) Uani 1 1 d .
C66 0.3561(6) -0.0394(5) 0.5343(3) 0.0445(13) Uani 1 1 d .
C67 0.4512(7) -0.0882(5) 0.2443(4) 0.0514(16) Uani 1 1 d .
C73 0.2910(6) 0.2971(4) 0.4103(3) 0.0381(12) Uani 1 1 d .
C74 0.3367(6) 0.3689(4) 0.3481(3) 0.0414(12) Uani 1 1 d .
C75 0.3144(6) 0.3589(4) 0.2766(3) 0.0365(12) Uani 1 1 d .
C76 0.2828(7) 0.2801(5) 0.4996(3) 0.0484(14) Uani 1 1 d .
C77 0.3469(6) 0.4243(4) 0.1927(3) 0.0425(13) Uani 1 1 d .
C83 -0.0445(6) 0.1592(4) 0.4677(3) 0.0428(13) Uani 1 1 d .
C84 -0.1488(6) 0.1912(4) 0.4312(3) 0.0410(12) Uani 1 1 d .
C85 -0.1033(5) 0.2192(4) 0.3478(3) 0.0359(11) Uani 1 1 d .
C86 -0.0375(7) 0.1162(6) 0.5572(4) 0.0597(18) Uani 1 1 d .
C87 -0.1813(6) 0.2544(5) 0.2819(4) 0.0472(14) Uani 1 1 d .
C911 0.6055(12) 0.3545(8) 0.6831(4) 0.230(14) Uani 1 1 d G
C912 0.6172(10) 0.3327(6) 0.6088(5) 0.134(6) Uani 1 1 d G
C913 0.5174(12) 0.3787(8) 0.5650(6) 0.153(6) Uani 1 1 d G
C914 0.4061(10) 0.4465(9) 0.5956(9) 0.230(14) Uani 1 1 d G
C915 0.3945(11) 0.4683(8) 0.6699(10) 0.188(10) Uani 1 1 d G
C916 0.4942(15) 0.4222(9) 0.7136(6) 0.150(8) Uani 1 1 d G
C917 0.6875(19) 0.3202(12) 0.7339(7) 0.157(8) Uani 1 1 d .
C921 0.9883(14) 0.4815(11) 0.4686(9) 0.056(3) Uani 0.50 1 d P
C922 1.0692(8) 0.5398(6) 0.4431(5) 0.067(2) Uani 1 1 d .
C923 0.9044(17) 0.4119(12) 0.5107(12) 0.074(5) Uani 0.50 1 d P
C925 1.0403(17) 0.4904(13) 0.3978(10) 0.074(5) Uani 0.50 1 d P
C927 0.9554(9) 0.4315(7) 0.4206(7) 0.085(3) Uani 1 1 d .
B1 0.3725(6) 0.2911(4) 0.0112(3) 0.0322(12) Uani 1 1 d .
B2 0.1940(6) 0.1524(5) 0.4236(3) 0.0375(13) Uani 1 1 d .
H1 0.414(6) 0.323(5) -0.052(4) 0.048(17) Uiso 1 1 d .
H2 0.197(5) 0.142(4) 0.485(3) 0.029(13) Uiso 1 1 d .
H14 0.0613 0.5967 0.0366 0.048 Uiso 1 1 calc R
H24 0.7222 0.2196 0.1279 0.046 Uiso 1 1 calc R
H34 0.2822 0.0649 -0.0849 0.045 Uiso 1 1 calc R
H42 -0.1863 -0.0295 0.2480 0.080 Uiso 1 1 calc R
H43 -0.2008 -0.1882 0.3304 0.099 Uiso 1 1 calc R
H44 -0.0704 -0.3366 0.2914 0.087 Uiso 1 1 calc R
H45 0.0717 -0.3277 0.1662 0.078 Uiso 1 1 calc R
H46 0.0888 -0.1684 0.0843 0.059 Uiso 1 1 calc R
H64 0.4858 -0.1615 0.4143 0.050 Uiso 1 1 calc R
H74 0.3755 0.4158 0.3528 0.050 Uiso 1 1 calc R
H84 -0.2348 0.1939 0.4573 0.049 Uiso 1 1 calc R
H16A 0.3724 0.5238 -0.0743 0.070 Uiso 1 1 calc R
H16B 0.2385 0.5974 -0.0990 0.070 Uiso 1 1 calc R
H16C 0.2973 0.4878 -0.1207 0.070 Uiso 1 1 calc R
H17A -0.0974 0.4635 0.1769 0.069 Uiso 1 1 calc R
H17B -0.0257 0.5200 0.2082 0.069 Uiso 1 1 calc R
H17C 0.0062 0.3979 0.2344 0.069 Uiso 1 1 calc R
H26A 0.6518 0.2862 -0.0717 0.065 Uiso 1 1 calc R
H26B 0.7299 0.3231 -0.0280 0.065 Uiso 1 1 calc R
H26C 0.5893 0.3918 -0.0435 0.065 Uiso 1 1 calc R
H27A 0.4858 0.1660 0.3035 0.069 Uiso 1 1 calc R
H27B 0.6386 0.1321 0.2784 0.069 Uiso 1 1 calc R
H27C 0.5581 0.0597 0.2775 0.069 Uiso 1 1 calc R
H36A 0.2174 0.3391 -0.1178 0.078 Uiso 1 1 calc R
H36B 0.2545 0.2590 -0.1733 0.078 Uiso 1 1 calc R
H36C 0.3636 0.2961 -0.1587 0.078 Uiso 1 1 calc R
H37A 0.4204 -0.1001 0.0820 0.062 Uiso 1 1 calc R
H37B 0.3161 -0.0973 0.0342 0.062 Uiso 1 1 calc R
H37C 0.2716 -0.0718 0.1221 0.062 Uiso 1 1 calc R
H66A 0.3831 0.0162 0.5395 0.067 Uiso 1 1 calc R
H66B 0.4144 -0.1053 0.5563 0.067 Uiso 1 1 calc R
H66C 0.2688 -0.0354 0.5648 0.067 Uiso 1 1 calc R
H67A 0.4051 -0.1343 0.2429 0.077 Uiso 1 1 calc R
H67B 0.5423 -0.1250 0.2427 0.077 Uiso 1 1 calc R
H67C 0.4410 -0.0298 0.1971 0.077 Uiso 1 1 calc R
H76A 0.1932 0.2898 0.5270 0.073 Uiso 1 1 calc R
H76B 0.3166 0.3291 0.5095 0.073 Uiso 1 1 calc R
H76C 0.3333 0.2103 0.5211 0.073 Uiso 1 1 calc R
H77A 0.3798 0.3818 0.1528 0.064 Uiso 1 1 calc R
H77B 0.4121 0.4552 0.1926 0.064 Uiso 1 1 calc R
H77C 0.2696 0.4784 0.1782 0.064 Uiso 1 1 calc R
H86A 0.0271 0.0494 0.5645 0.090 Uiso 1 1 calc R
H86B -0.1211 0.1083 0.5878 0.090 Uiso 1 1 calc R
H86C -0.0138 0.1631 0.5773 0.090 Uiso 1 1 calc R
H87A -0.1441 0.3003 0.2350 0.071 Uiso 1 1 calc R
H87B -0.2694 0.2908 0.3024 0.071 Uiso 1 1 calc R
H87C -0.1813 0.1950 0.2651 0.071 Uiso 1 1 calc R
H912 0.6933 0.2864 0.5879 0.161 Uiso 1 1 calc R
H913 0.5254 0.3639 0.5142 0.184 Uiso 1 1 calc R
H914 0.3379 0.4780 0.5657 0.276 Uiso 1 1 calc R
H915 0.3184 0.5146 0.6908 0.225 Uiso 1 1 calc R
H916 0.4862 0.4371 0.7644 0.180 Uiso 1 1 calc R
H91A 0.7673 0.2751 0.7107 0.235 Uiso 1 1 calc R
H91B 0.6504 0.2819 0.7862 0.235 Uiso 1 1 calc R
H91C 0.7056 0.3781 0.7426 0.235 Uiso 1 1 calc R

loop_
_atom_site_aniso_label
_atom_site_aniso_U_11
_atom_site_aniso_U_22
_atom_site_aniso_U_33
_atom_site_aniso_U_12
_atom_site_aniso_U_13
_atom_site_aniso_U_23
U1 0.03153(12) 0.02427(10) 0.02677(10) -0.01002(7) -0.00821(7) -0.00101(6)
S41 0.0384(7) 0.0294(6) 0.0358(6) -0.0088(5) -0.0130(5) -0.0016(4)
S42 0.0458(8) 0.0310(6) 0.0342(6) -0.0154(5) -0.0130(5) -0.0006(5)
S43 0.0565(9) 0.0335(6) 0.0474(7) -0.0120(6) -0.0251(6) -0.0069(5)
N11 0.032(2) 0.0254(19) 0.034(2) -0.0095(17) -0.0086(17) -0.0041(16)
N12 0.043(3) 0.028(2) 0.0286(19) -0.0144(18) -0.0116(17) -0.0016(15)
N21 0.037(2) 0.0273(19) 0.030(2) -0.0144(17) -0.0095(17) 0.0020(15)
N22 0.031(2) 0.0301(19) 0.032(2) -0.0138(17) -0.0036(16) -0.0060(16)
N31 0.035(2) 0.0273(19) 0.036(2) -0.0105(17) -0.0087(17) -0.0063(16)
N32 0.033(2) 0.031(2) 0.032(2) -0.0119(18) -0.0073(17) -0.0016(16)
N61 0.037(2) 0.032(2) 0.032(2) -0.0090(18) -0.0114(17) -0.0017(16)
N62 0.036(2) 0.035(2) 0.030(2) -0.0118(18) -0.0126(17) 0.0008(16)
N71 0.036(2) 0.039(2) 0.028(2) -0.0142(19) -0.0053(17) -0.0050(17)
N72 0.036(2) 0.034(2) 0.031(2) -0.0109(18) -0.0069(17) -0.0055(17)
N81 0.035(2) 0.038(2) 0.034(2) -0.0213(19) -0.0089(17) -0.0035(17)
N82 0.040(3) 0.038(2) 0.030(2) -0.013(2) -0.0058(18) -0.0021(17)
C13 0.049(3) 0.025(2) 0.033(2) -0.012(2) -0.015(2) 0.0008(18)
C14 0.049(3) 0.026(2) 0.044(3) -0.009(2) -0.019(2) 0.000(2)
C15 0.037(3) 0.022(2) 0.041(3) -0.007(2) -0.013(2) -0.0021(19)
C16 0.063(4) 0.034(3) 0.038(3) -0.016(3) -0.008(3) -0.001(2)
C17 0.041(3) 0.034(3) 0.056(3) -0.010(2) -0.001(3) -0.010(2)
C23 0.038(3) 0.033(2) 0.042(3) -0.013(2) -0.004(2) -0.011(2)
C24 0.032(3) 0.038(3) 0.046(3) -0.013(2) -0.009(2) -0.007(2)
C25 0.035(3) 0.032(2) 0.040(3) -0.014(2) -0.010(2) -0.002(2)
C26 0.041(3) 0.052(3) 0.039(3) -0.023(3) 0.000(2) -0.007(2)
C27 0.040(3) 0.053(3) 0.041(3) -0.014(3) -0.017(2) 0.003(2)
C33 0.046(3) 0.037(3) 0.034(3) -0.010(2) -0.012(2) -0.008(2)
C34 0.036(3) 0.040(3) 0.043(3) -0.013(2) -0.006(2) -0.015(2)
C35 0.032(3) 0.032(2) 0.038(3) -0.010(2) -0.005(2) -0.011(2)
C36 0.075(5) 0.043(3) 0.042(3) -0.019(3) -0.027(3) 0.000(2)
C37 0.047(3) 0.029(2) 0.048(3) -0.011(2) -0.007(2) -0.011(2)
C40 0.027(3) 0.031(2) 0.037(2) -0.012(2) -0.0055(19) -0.0068(19)
C41 0.042(3) 0.042(3) 0.044(3) -0.017(2) -0.015(2) -0.011(2)
C42 0.075(5) 0.069(5) 0.065(4) -0.033(4) 0.004(4) -0.029(4)
C43 0.116(8) 0.108(7) 0.051(4) -0.081(6) 0.003(4) -0.016(4)
C44 0.104(7) 0.065(5) 0.066(5) -0.060(5) -0.035(4) 0.017(4)
C45 0.076(5) 0.044(4) 0.081(5) -0.024(3) -0.029(4) -0.001(3)
C46 0.055(4) 0.038(3) 0.058(4) -0.018(3) -0.014(3) -0.007(3)
C63 0.041(3) 0.038(3) 0.040(3) -0.019(2) -0.018(2) 0.007(2)
C64 0.042(3) 0.034(3) 0.045(3) -0.009(2) -0.019(2) 0.002(2)
C65 0.039(3) 0.032(3) 0.044(3) -0.008(2) -0.015(2) -0.002(2)
C66 0.051(4) 0.046(3) 0.035(3) -0.014(3) -0.019(2) 0.003(2)
C67 0.059(4) 0.042(3) 0.046(3) -0.003(3) -0.016(3) -0.008(3)
C73 0.047(3) 0.034(3) 0.037(3) -0.009(2) -0.015(2) -0.011(2)
C74 0.054(4) 0.040(3) 0.040(3) -0.021(3) -0.013(2) -0.011(2)
C75 0.040(3) 0.032(3) 0.038(3) -0.012(2) -0.009(2) -0.006(2)
C76 0.062(4) 0.052(3) 0.038(3) -0.018(3) -0.019(3) -0.011(2)
C77 0.058(4) 0.035(3) 0.038(3) -0.023(3) -0.010(3) 0.000(2)
C83 0.045(3) 0.044(3) 0.036(3) -0.018(3) -0.003(2) -0.003(2)
C84 0.035(3) 0.044(3) 0.042(3) -0.016(2) 0.001(2) -0.007(2)
C85 0.033(3) 0.038(3) 0.041(3) -0.018(2) -0.007(2) -0.006(2)
C86 0.048(4) 0.086(5) 0.032(3) -0.027(3) 0.001(2) 0.006(3)
C87 0.041(3) 0.060(4) 0.045(3) -0.020(3) -0.011(2) -0.010(3)
C911 0.51(4) 0.216(19) 0.072(7) -0.30(3) 0.027(15) -0.028(10)
C912 0.278(19) 0.120(9) 0.057(5) -0.131(12) -0.024(8) -0.017(5)
C913 0.148(14) 0.119(12) 0.185(17) -0.004(10) -0.024(12) -0.070(12)
C914 0.20(2) 0.125(14) 0.42(4) -0.046(14) -0.19(3) -0.024(19)
C915 0.21(2) 0.19(2) 0.21(2) -0.115(19) 0.012(19) -0.084(18)
C916 0.165(15) 0.151(13) 0.159(14) -0.124(12) 0.093(12) -0.088(12)
C917 0.28(2) 0.183(14) 0.080(7) -0.180(15) -0.077(10) 0.028(8)
C921 0.048(8) 0.050(7) 0.063(8) 0.000(6) -0.016(6) -0.012(6)
C922 0.062(5) 0.055(4) 0.071(5) 0.002(4) -0.018(4) -0.013(4)
C923 0.065(10) 0.052(8) 0.102(13) 0.006(7) -0.033(9) -0.025(8)
C925 0.068(10) 0.066(10) 0.068(10) 0.015(8) -0.024(8) -0.018(8)
C927 0.070(6) 0.073(5) 0.117(8) -0.001(5) -0.030(5) -0.039(5)
B1 0.036(3) 0.029(3) 0.030(3) -0.009(2) -0.008(2) -0.004(2)
B2 0.040(3) 0.041(3) 0.028(3) -0.011(3) -0.006(2) -0.003(2)

loop_
_atom_type_symbol
_atom_type_radius_bond
U 1.42
S 1.02
N 0.75
C 0.77
B 0.82
H 0.32

loop_
_geom_angle_atom_site_label_1
_geom_angle_atom_site_label_2
_geom_angle_atom_site_label_3
_geom_angle
_geom_angle_site_symmetry_1
_geom_angle_site_symmetry_3
N11 U1 N61 152.43(14) . .
N11 U1 N21 77.09(13) . .
N61 U1 N21 85.78(13) . .
N11 U1 N71 78.88(13) . .
N61 U1 N71 75.15(13) . .
N21 U1 N71 70.92(13) . .
N11 U1 N81 102.40(13) . .
N61 U1 N81 76.99(13) . .
N21 U1 N81 139.61(13) . .
N71 U1 N81 69.45(13) . .
N11 U1 N31 87.10(12) . .
N61 U1 N31 105.63(13) . .
N21 U1 N31 66.06(13) . .
N71 U1 N31 136.72(13) . .
N81 U1 N31 153.80(13) . .
N11 U1 S42 130.59(10) . .
N61 U1 S42 76.22(10) . .
N21 U1 S42 137.15(9) . .
N71 U1 S42 137.19(10) . .
N81 U1 S42 73.56(9) . .
N31 U1 S42 81.69(9) . .
N11 U1 S41 70.68(10) . .
N61 U1 S41 136.41(10) . .
N21 U1 S41 126.19(9) . .
N71 U1 S41 138.27(10) . .
N81 U1 S41 89.65(9) . .
N31 U1 S41 70.31(9) . .
S42 U1 S41 60.19(3) . .
C40 S41 U1 86.50(18) . .
C40 S42 U1 87.22(19) . .
C40 S43 C41 104.7(2) . .
C15 N11 N12 106.6(4) . .
C15 N11 U1 134.0(3) . .
N12 N11 U1 119.5(3) . .
C13 N12 N11 109.4(4) . .
C13 N12 B1 130.0(4) . .
N11 N12 B1 120.5(4) . .
C25 N21 N22 105.7(4) . .
C25 N21 U1 136.8(3) . .
N22 N21 U1 117.1(3) . .
C23 N22 N21 110.2(4) . .
C23 N22 B1 127.9(4) . .
N21 N22 B1 121.9(4) . .
C35 N31 N32 105.1(4) . .
C35 N31 U1 134.4(3) . .
N32 N31 U1 101.2(3) . .
C33 N32 N31 110.2(4) . .
C33 N32 B1 123.9(4) . .
N31 N32 B1 124.5(4) . .
C65 N61 N62 106.3(4) . .
C65 N61 U1 130.0(3) . .
N62 N61 U1 123.4(3) . .
C63 N62 N61 109.7(4) . .
C63 N62 B2 128.3(4) . .
N61 N62 B2 122.0(4) . .
C75 N71 N72 105.5(4) . .
C75 N71 U1 135.0(3) . .
N72 N71 U1 118.6(3) . .
C73 N72 N71 110.3(4) . .
C73 N72 B2 125.3(4) . .
N71 N72 B2 124.2(4) . .
C85 N81 N82 105.2(4) . .
C85 N81 U1 135.3(3) . .
N82 N81 U1 116.7(3) . .
C83 N82 N81 109.8(5) . .
C83 N82 B2 126.4(5) . .
N81 N82 B2 123.8(4) . .
N12 C13 C14 108.0(5) . .
N12 C13 C16 123.7(5) . .
C14 C13 C16 128.3(5) . .
C13 C14 C15 105.7(4) . .
C13 C14 H14 127.10 . .
C15 C14 H14 127.10 . .
N11 C15 C14 110.2(5) . .
N11 C15 C17 120.6(4) . .
C14 C15 C17 129.2(5) . .
C13 C16 H16A 109.50 . .
C13 C16 H16B 109.50 . .
H16A C16 H16B 109.50 . .
C13 C16 H16C 109.50 . .
H16A C16 H16C 109.50 . .
H16B C16 H16C 109.50 . .
C15 C17 H17A 109.50 . .
C15 C17 H17B 109.50 . .
H17A C17 H17B 109.50 . .
C15 C17 H17C 109.50 . .
H17A C17 H17C 109.50 . .
H17B C17 H17C 109.50 . .
N22 C23 C24 107.7(5) . .
N22 C23 C26 123.6(5) . .
C24 C23 C26 128.7(5) . .
C23 C24 C25 106.1(5) . .
C23 C24 H24 127.00 . .
C25 C24 H24 127.00 . .
N21 C25 C24 110.3(5) . .
N21 C25 C27 123.4(5) . .
C24 C25 C27 126.3(5) . .
C23 C26 H26A 109.50 . .
C23 C26 H26B 109.50 . .
H26A C26 H26B 109.50 . .
C23 C26 H26C 109.50 . .
H26A C26 H26C 109.50 . .
H26B C26 H26C 109.50 . .
C25 C27 H27A 109.50 . .
C25 C27 H27B 109.50 . .
H27A C27 H27B 109.50 . .
C25 C27 H27C 109.50 . .
H27A C27 H27C 109.50 . .
H27B C27 H27C 109.50 . .
N32 C33 C34 108.1(5) . .
N32 C33 C36 122.7(5) . .
C34 C33 C36 129.1(5) . .
C33 C34 C35 105.3(5) . .
C33 C34 H34 127.40 . .
C35 C34 H34 127.40 . .
N31 C35 C34 111.2(5) . .
N31 C35 C37 123.9(5) . .
C34 C35 C37 124.8(5) . .
C33 C36 H36A 109.50 . .
C33 C36 H36B 109.50 . .
H36A C36 H36B 109.50 . .
C33 C36 H36C 109.50 . .
H36A C36 H36C 109.50 . .
H36B C36 H36C 109.50 . .
C35 C37 H37A 109.50 . .
C35 C37 H37B 109.50 . .
H37A C37 H37B 109.50 . .
C35 C37 H37C 109.50 . .
H37A C37 H37C 109.50 . .
H37B C37 H37C 109.50 . .
S42 C40 S41 123.9(3) . .
S42 C40 S43 123.3(3) . .
S41 C40 S43 112.8(3) . .
C42 C41 C46 121.0(6) . .
C42 C41 S43 120.1(5) . .
C46 C41 S43 118.8(5) . .
C41 C42 C43 119.8(7) . .
C41 C42 H42 120.10 . .
C43 C42 H42 120.10 . .
C44 C43 C42 120.3(8) . .
C44 C43 H43 119.90 . .
C42 C43 H43 119.90 . .
C43 C44 C45 120.3(7) . .
C43 C44 H44 119.90 . .
C45 C44 H44 119.90 . .
C46 C45 C44 119.6(7) . .
C46 C45 H45 120.20 . .
C44 C45 H45 120.20 . .
C45 C46 C41 119.1(7) . .
C45 C46 H46 120.50 . .
C41 C46 H46 120.50 . .
C64 C63 N62 107.5(5) . .
C64 C63 C66 129.6(5) . .
N62 C63 C66 122.9(5) . .
C63 C64 C65 106.9(5) . .
C63 C64 H64 126.60 . .
C65 C64 H64 126.60 . .
N61 C65 C64 109.6(5) . .
N61 C65 C67 121.1(5) . .
C64 C65 C67 129.2(5) . .
C63 C66 H66A 109.50 . .
C63 C66 H66B 109.50 . .
H66A C66 H66B 109.50 . .
C63 C66 H66C 109.50 . .
H66A C66 H66C 109.50 . .
H66B C66 H66C 109.50 . .
C65 C67 H67A 109.50 . .
C65 C67 H67B 109.50 . .
H67A C67 H67B 109.50 . .
C65 C67 H67C 109.50 . .
H67A C67 H67C 109.50 . .
H67B C67 H67C 109.50 . .
N72 C73 C74 107.7(5) . .
N72 C73 C76 124.1(5) . .
C74 C73 C76 128.1(5) . .
C73 C74 C75 106.0(5) . .
C73 C74 H74 127.00 . .
C75 C74 H74 127.00 . .
N71 C75 C74 110.5(5) . .
N71 C75 C77 124.9(5) . .
C74 C75 C77 124.5(5) . .
C73 C76 H76A 109.50 . .
C73 C76 H76B 109.50 . .
H76A C76 H76B 109.50 . .
C73 C76 H76C 109.50 . .
H76A C76 H76C 109.50 . .
H76B C76 H76C 109.50 . .
C75 C77 H77A 109.50 . .
C75 C77 H77B 109.50 . .
H77A C77 H77B 109.50 . .
C75 C77 H77C 109.50 . .
H77A C77 H77C 109.50 . .
H77B C77 H77C 109.50 . .
N82 C83 C84 108.5(5) . .
N82 C83 C86 123.1(5) . .
C84 C83 C86 128.4(5) . .
C83 C84 C85 105.8(5) . .
C83 C84 H84 127.10 . .
C85 C84 H84 127.10 . .
N81 C85 C84 110.7(5) . .
N81 C85 C87 123.5(5) . .
C84 C85 C87 125.8(5) . .
C83 C86 H86A 109.50 . .
C83 C86 H86B 109.50 . .
H86A C86 H86B 109.50 . .
C83 C86 H86C 109.50 . .
H86A C86 H86C 109.50 . .
H86B C86 H86C 109.50 . .
C85 C87 H87A 109.50 . .
C85 C87 H87B 109.50 . .
H87A C87 H87B 109.50 . .
C85 C87 H87C 109.50 . .
H87A C87 H87C 109.50 . .
H87B C87 H87C 109.50 . .
C917 C911 C912 130.0(12) . .
C917 C911 C916 110.0(12) . .
C912 C911 C916 120.00 . .
C913 C912 C911 120.00 . .
C913 C912 H912 120.00 . .
C911 C912 H912 120.00 . .
C912 C913 C914 120.00 . .
C912 C913 H913 120.00 . .
C914 C913 H913 120.00 . .
C915 C914 C913 120.00 . .
C915 C914 H914 120.00 . .
C913 C914 H914 120.00 . .
C914 C915 C916 120.00 . .
C914 C915 H915 120.00 . .
C916 C915 H915 120.00 . .
C915 C916 C911 120.00 . .
C915 C916 H916 120.00 . .
C911 C916 H916 120.00 . .
C911 C917 H91A 109.50 . .
C911 C917 H91B 109.50 . .
H91A C917 H91B 109.50 . .
C911 C917 H91C 109.50 . .
H91A C917 H91C 109.50 . .
H91B C917 H91C 109.50 . .
C925 C921 C922 64.5(14) . .
C925 C921 C927 62.6(13) . .
C922 C921 C927 127.1(13) . .
C925 C921 C921 128(2) . 2_766
C922 C921 C921 63.8(12) . 2_766
C927 C921 C921 169(2) . 2_766
C925 C921 C922 174.6(14) . 2_766
C922 C921 C922 117.9(11) . 2_766
C927 C921 C922 115.0(13) . 2_766
C921 C921 C922 54.1(10) 2_766 2_766
C925 C921 C923 123.6(17) . .
C922 C921 C923 170.5(14) . .
C927 C921 C923 61.3(10) . .
C921 C921 C923 107.6(17) 2_766 .
C922 C921 C923 53.7(10) 2_766 .
C921 C922 C923 125.7(13) . 2_766
C921 C922 C925 53.0(11) . .
C923 C922 C925 178.7(15) 2_766 .
C921 C922 C921 62.2(11) . 2_766
C923 C922 C921 63.8(11) 2_766 2_766
C925 C922 C921 115.0(13) . 2_766
C922 C923 C927 119.7(15) 2_766 .
C922 C923 C921 62.6(10) 2_766 .
C927 C923 C921 57.2(10) . .
C921 C925 C922 62.5(12) . .
C921 C925 C927 66.8(14) . .
C922 C925 C927 129.3(15) . .
C925 C927 C921 50.6(10) . .
C925 C927 C923 111.7(12) . .
C921 C927 C923 61.5(10) . .
N22 B1 N32 110.9(4) . .
N22 B1 N12 111.1(4) . .
N32 B1 N12 111.0(4) . .
N22 B1 H1 112(3) . .
N32 B1 H1 106(3) . .
N12 B1 H1 106(3) . .
N82 B2 N62 111.3(5) . .
N82 B2 N72 111.2(4) . .
N62 B2 N72 110.2(4) . .
N82 B2 H2 112(3) . .
N62 B2 H2 105(3) . .
N72 B2 H2 106(3) . .

loop_
_geom_bond_atom_site_label_1
_geom_bond_atom_site_label_2
_geom_bond_distance
_geom_bond_site_symmetry_2
U1 N11 2.555(4) .
U1 N61 2.579(4) .
U1 N21 2.598(4) .
U1 N71 2.678(5) .
U1 N81 2.707(4) .
U1 N31 2.716(4) .
U1 S42 2.9643(13) .
U1 S41 2.9756(13) .
S41 C40 1.698(5) .
S42 C40 1.678(5) .
S43 C40 1.749(5) .
S43 C41 1.780(6) .
N11 C15 1.344(6) .
N11 N12 1.375(6) .
N12 C13 1.357(6) .
N12 B1 1.557(7) .
N21 C25 1.334(7) .
N21 N22 1.387(5) .
N22 C23 1.340(7) .
N22 B1 1.543(7) .
N31 C35 1.341(6) .
N31 N32 1.385(6) .
N32 C33 1.351(7) .
N32 B1 1.551(7) .
N61 C65 1.347(7) .
N61 N62 1.362(6) .
N62 C63 1.361(6) .
N62 B2 1.547(7) .
N71 C75 1.346(8) .
N71 N72 1.385(6) .
N72 C73 1.356(7) .
N72 B2 1.548(8) .
N81 C85 1.340(7) .
N81 N82 1.390(6) .
N82 C83 1.345(7) .
N82 B2 1.538(8) .
C13 C14 1.382(8) .
C13 C16 1.489(8) .
C14 C15 1.390(7) .
C14 H14 0.9500 .
C15 C17 1.495(8) .
C16 H16A 0.9800 .
C16 H16B 0.9800 .
C16 H16C 0.9800 .
C17 H17A 0.9800 .
C17 H17B 0.9800 .
C17 H17C 0.9800 .
C23 C24 1.375(8) .
C23 C26 1.499(8) .
C24 C25 1.392(8) .
C24 H24 0.9500 .
C25 C27 1.500(7) .
C26 H26A 0.9800 .
C26 H26B 0.9800 .
C26 H26C 0.9800 .
C27 H27A 0.9800 .
C27 H27B 0.9800 .
C27 H27C 0.9800 .
C33 C34 1.376(8) .
C33 C36 1.495(8) .
C34 C35 1.393(7) .
C34 H34 0.9500 .
C35 C37 1.509(7) .
C36 H36A 0.9800 .
C36 H36B 0.9800 .
C36 H36C 0.9800 .
C37 H37A 0.9800 .
C37 H37B 0.9800 .
C37 H37C 0.9800 .
C41 C42 1.367(9) .
C41 C46 1.389(8) .
C42 C43 1.376(12) .
C42 H42 0.9500 .
C43 C44 1.367(13) .
C43 H43 0.9500 .
C44 C45 1.394(12) .
C44 H44 0.9500 .
C45 C46 1.379(9) .
C45 H45 0.9500 .
C46 H46 0.9500 .
C63 C64 1.358(8) .
C63 C66 1.503(7) .
C64 C65 1.379(7) .
C64 H64 0.9500 .
C65 C67 1.502(8) .
C66 H66A 0.9800 .
C66 H66B 0.9800 .
C66 H66C 0.9800 .
C67 H67A 0.9800 .
C67 H67B 0.9800 .
C67 H67C 0.9800 .
C73 C74 1.377(8) .
C73 C76 1.489(7) .
C74 C75 1.397(7) .
C74 H74 0.9500 .
C75 C77 1.510(7) .
C76 H76A 0.9800 .
C76 H76B 0.9800 .
C76 H76C 0.9800 .
C77 H77A 0.9800 .
C77 H77B 0.9800 .
C77 H77C 0.9800 .
C83 C84 1.362(8) .
C83 C86 1.512(8) .
C84 C85 1.393(7) .
C84 H84 0.9500 .
C85 C87 1.498(8) .
C86 H86A 0.9800 .
C86 H86B 0.9800 .
C86 H86C 0.9800 .
C87 H87A 0.9800 .
C87 H87B 0.9800 .
C87 H87C 0.9800 .
C911 C917 1.323(16) .
C911 C912 1.3900 .
C911 C916 1.3900 .
C912 C913 1.3900 .
C912 H912 0.9500 .
C913 C914 1.3900 .
C913 H913 0.9500 .
C914 C915 1.3900 .
C914 H914 0.9500 .
C915 C916 1.3900 .
C915 H915 0.9500 .
C916 H916 0.9500 .
C917 H91A 0.9800 .
C917 H91B 0.9800 .
C917 H91C 0.9800 .
C921 C925 1.21(2) .
C921 C922 1.344(18) .
C921 C927 1.440(17) .
C921 C921 1.47(3) 2_766
C921 C922 1.490(17) 2_766
C921 C923 1.51(3) .
C922 C923 1.352(19) 2_766
C922 C925 1.37(2) .
C922 C921 1.490(17) 2_766
C923 C922 1.352(19) 2_766
C923 C927 1.50(2) .
C925 C927 1.39(2) .
B1 H1 1.10(6) .
B2 H2 1.05(5) .

loop_
_geom_torsion_atom_site_label_1
_geom_torsion_atom_site_label_2
_geom_torsion_atom_site_label_3
_geom_torsion_atom_site_label_4
_geom_torsion
_geom_torsion_site_symmetry_1
_geom_torsion_site_symmetry_4
N11 U1 S41 C40 177.3(2) . .
N61 U1 S41 C40 -8.8(2) . .
N21 U1 S41 C40 120.7(2) . .
N71 U1 S41 C40 -137.1(2) . .
N81 U1 S41 C40 -79.37(19) . .
N31 U1 S41 C40 83.4(2) . .
S42 U1 S41 C40 -8.19(17) . .
N11 U1 S42 C40 15.2(2) . .
N61 U1 S42 C40 -172.2(2) . .
N21 U1 S42 C40 -104.2(2) . .
N71 U1 S42 C40 138.6(2) . .
N81 U1 S42 C40 107.6(2) . .
N31 U1 S42 C40 -63.73(19) . .
S41 U1 S42 C40 8.28(17) . .
N61 U1 N11 C15 -85.7(6) . .
N21 U1 N11 C15 -138.6(5) . .
N71 U1 N11 C15 -65.9(5) . .
N81 U1 N11 C15 -0.1(5) . .
N31 U1 N11 C15 155.3(5) . .
S42 U1 N11 C15 78.8(5) . .
S41 U1 N11 C15 85.1(5) . .
N61 U1 N11 N12 93.4(4) . .
N21 U1 N11 N12 40.4(3) . .
N71 U1 N11 N12 113.2(3) . .
N81 U1 N11 N12 179.0(3) . .
N31 U1 N11 N12 -25.7(3) . .
S42 U1 N11 N12 -102.2(3) . .
S41 U1 N11 N12 -95.8(3) . .
C15 N11 N12 C13 0.2(5) . .
U1 N11 N12 C13 -179.1(3) . .
C15 N11 N12 B1 179.1(4) . .
U1 N11 N12 B1 -0.2(6) . .
N11 U1 N21 C25 133.5(5) . .
N61 U1 N21 C25 -24.8(5) . .
N71 U1 N21 C25 51.0(5) . .
N81 U1 N21 C25 39.4(6) . .
N31 U1 N21 C25 -133.9(5) . .
S42 U1 N21 C25 -89.2(5) . .
S41 U1 N21 C25 -172.5(4) . .
N11 U1 N21 N22 -38.3(3) . .
N61 U1 N21 N22 163.5(3) . .
N71 U1 N21 N22 -120.8(3) . .
N81 U1 N21 N22 -132.3(3) . .
N31 U1 N21 N22 54.3(3) . .
S42 U1 N21 N22 99.0(3) . .
S41 U1 N21 N22 15.7(4) . .
C25 N21 N22 C23 -0.1(5) . .
U1 N21 N22 C23 174.1(3) . .
C25 N21 N22 B1 -177.7(4) . .
U1 N21 N22 B1 -3.5(5) . .
N11 U1 N31 C35 -122.7(5) . .
N61 U1 N31 C35 82.1(5) . .
N21 U1 N31 C35 160.1(5) . .
N71 U1 N31 C35 166.9(4) . .
N81 U1 N31 C35 -10.1(6) . .
S42 U1 N31 C35 9.0(4) . .
S41 U1 N31 C35 -52.2(4) . .
N11 U1 N31 N32 1.9(3) . .
N61 U1 N31 N32 -153.3(3) . .
N21 U1 N31 N32 -75.3(3) . .
N71 U1 N31 N32 -68.5(3) . .
N81 U1 N31 N32 114.5(3) . .
S42 U1 N31 N32 133.6(3) . .
S41 U1 N31 N32 72.4(3) . .
C35 N31 N32 C33 2.8(6) . .
U1 N31 N32 C33 -139.7(4) . .
C35 N31 N32 B1 -163.9(5) . .
U1 N31 N32 B1 53.7(5) . .
N11 U1 N61 C65 -117.9(5) . .
N21 U1 N61 C65 -66.6(5) . .
N71 U1 N61 C65 -138.0(5) . .
N81 U1 N61 C65 150.2(5) . .
N31 U1 N61 C65 -2.9(5) . .
S42 U1 N61 C65 74.2(5) . .
S41 U1 N61 C65 74.8(5) . .
N11 U1 N61 N62 55.8(5) . .
N21 U1 N61 N62 107.1(4) . .
N71 U1 N61 N62 35.7(4) . .
N81 U1 N61 N62 -36.1(4) . .
N31 U1 N61 N62 170.8(4) . .
S42 U1 N61 N62 -112.1(4) . .
S41 U1 N61 N62 -111.6(4) . .
C65 N61 N62 C63 -0.2(6) . .
U1 N61 N62 C63 -175.1(3) . .
C65 N61 N62 B2 178.3(5) . .
U1 N61 N62 B2 3.4(7) . .
N11 U1 N71 C75 -37.0(5) . .
N61 U1 N71 C75 133.7(6) . .
N21 U1 N71 C75 43.1(5) . .
N81 U1 N71 C75 -144.9(6) . .
N31 U1 N71 C75 36.5(6) . .
S42 U1 N71 C75 -176.8(5) . .
S41 U1 N71 C75 -80.4(6) . .
N11 U1 N71 N72 155.3(4) . .
N61 U1 N71 N72 -34.0(3) . .
N21 U1 N71 N72 -124.6(4) . .
N81 U1 N71 N72 47.4(3) . .
N31 U1 N71 N72 -131.2(3) . .
S42 U1 N71 N72 15.5(4) . .
S41 U1 N71 N72 111.9(3) . .
C75 N71 N72 C73 -0.3(6) . .
U1 N71 N72 C73 170.7(3) . .
C75 N71 N72 B2 -176.3(5) . .
U1 N71 N72 B2 -5.3(6) . .
N11 U1 N81 C85 74.2(5) . .
N61 U1 N81 C85 -134.0(5) . .
N21 U1 N81 C85 158.8(4) . .
N71 U1 N81 C85 147.2(5) . .
N31 U1 N81 C85 -35.0(6) . .
S42 U1 N81 C85 -54.8(5) . .
S41 U1 N81 C85 4.1(5) . .
N11 U1 N81 N82 -128.1(3) . .
N61 U1 N81 N82 23.7(3) . .
N21 U1 N81 N82 -43.5(4) . .
N71 U1 N81 N82 -55.1(3) . .
N31 U1 N81 N82 122.7(4) . .
S42 U1 N81 N82 102.9(3) . .
S41 U1 N81 N82 161.8(3) . .
C85 N81 N82 C83 2.6(6) . .
U1 N81 N82 C83 -161.4(4) . .
C85 N81 N82 B2 -175.2(5) . .
U1 N81 N82 B2 20.8(6) . .
N11 N12 C13 C14 -0.8(6) . .
B1 N12 C13 C14 -179.6(5) . .
N11 N12 C13 C16 178.4(5) . .
B1 N12 C13 C16 -0.5(9) . .
N12 C13 C14 C15 1.0(6) . .
C16 C13 C14 C15 -178.0(6) . .
N12 N11 C15 C14 0.5(6) . .
U1 N11 C15 C14 179.6(4) . .
N12 N11 C15 C17 -179.2(5) . .
U1 N11 C15 C17 -0.1(8) . .
C13 C14 C15 N11 -1.0(6) . .
C13 C14 C15 C17 178.7(6) . .
N21 N22 C23 C24 0.3(6) . .
B1 N22 C23 C24 177.8(5) . .
N21 N22 C23 C26 -178.2(5) . .
B1 N22 C23 C26 -0.8(8) . .
N22 C23 C24 C25 -0.4(6) . .
C26 C23 C24 C25 178.0(5) . .
N22 N21 C25 C24 -0.2(6) . .
U1 N21 C25 C24 -172.6(4) . .
N22 N21 C25 C27 179.0(5) . .
U1 N21 C25 C27 6.6(8) . .
C23 C24 C25 N21 0.4(6) . .
C23 C24 C25 C27 -178.8(5) . .
N31 N32 C33 C34 -2.3(6) . .
B1 N32 C33 C34 164.5(5) . .
N31 N32 C33 C36 178.2(5) . .
B1 N32 C33 C36 -15.1(9) . .
N32 C33 C34 C35 0.9(6) . .
C36 C33 C34 C35 -179.6(6) . .
N32 N31 C35 C34 -2.3(6) . .
U1 N31 C35 C34 121.0(5) . .
N32 N31 C35 C37 174.9(5) . .
U1 N31 C35 C37 -61.9(7) . .
C33 C34 C35 N31 0.9(6) . .
C33 C34 C35 C37 -176.2(5) . .
U1 S42 C40 S41 -15.3(3) . .
U1 S42 C40 S43 163.0(3) . .
U1 S41 C40 S42 15.3(3) . .
U1 S41 C40 S43 -163.2(3) . .
C41 S43 C40 S42 9.6(4) . .
C41 S43 C40 S41 -172.0(3) . .
C40 S43 C41 C42 69.6(6) . .
C40 S43 C41 C46 -113.4(5) . .
C46 C41 C42 C43 1.1(11) . .
S43 C41 C42 C43 178.1(6) . .
C41 C42 C43 C44 -0.2(13) . .
C42 C43 C44 C45 -1.2(13) . .
C43 C44 C45 C46 1.8(12) . .
C44 C45 C46 C41 -0.9(11) . .
C42 C41 C46 C45 -0.6(10) . .
S43 C41 C46 C45 -177.6(5) . .
N61 N62 C63 C64 -0.4(6) . .
B2 N62 C63 C64 -178.8(5) . .
N61 N62 C63 C66 179.5(5) . .
B2 N62 C63 C66 1.1(9) . .
N62 C63 C64 C65 0.9(7) . .
C66 C63 C64 C65 -179.1(6) . .
N62 N61 C65 C64 0.7(6) . .
U1 N61 C65 C64 175.2(4) . .
N62 N61 C65 C67 -177.2(5) . .
U1 N61 C65 C67 -2.7(8) . .
C63 C64 C65 N61 -1.0(7) . .
C63 C64 C65 C67 176.7(6) . .
N71 N72 C73 C74 -0.5(6) . .
B2 N72 C73 C74 175.4(5) . .
N71 N72 C73 C76 176.2(5) . .
B2 N72 C73 C76 -7.9(8) . .
N72 C73 C74 C75 1.1(6) . .
C76 C73 C74 C75 -175.4(6) . .
N72 N71 C75 C74 1.0(6) . .
U1 N71 C75 C74 -167.8(4) . .
N72 N71 C75 C77 -178.9(5) . .
U1 N71 C75 C77 12.2(9) . .
C73 C74 C75 N71 -1.3(7) . .
C73 C74 C75 C77 178.6(5) . .
N81 N82 C83 C84 -2.9(6) . .
B2 N82 C83 C84 174.8(5) . .
N81 N82 C83 C86 176.4(6) . .
B2 N82 C83 C86 -5.9(9) . .
N82 C83 C84 C85 2.1(7) . .
C86 C83 C84 C85 -177.2(6) . .
N82 N81 C85 C84 -1.2(6) . .
U1 N81 C85 C84 158.2(4) . .
N82 N81 C85 C87 -178.4(5) . .
U1 N81 C85 C87 -19.0(8) . .
C83 C84 C85 N81 -0.5(6) . .
C83 C84 C85 C87 176.7(5) . .
C917 C911 C912 C913 -179.7(11) . .
C916 C911 C912 C913 0.0 . .
C911 C912 C913 C914 0.0 . .
C912 C913 C914 C915 0.0 . .
C913 C914 C915 C916 0.0 . .
C914 C915 C916 C911 0.0 . .
C917 C911 C916 C915 179.7(9) . .
C912 C911 C916 C915 0.0 . .
C925 C921 C922 C923 179.7(13) . 2_766
C927 C921 C922 C923 178.1(11) . 2_766
C921 C921 C922 C923 -5.7(15) 2_766 2_766
C922 C921 C922 C923 -5.7(15) 2_766 2_766
C923 C921 C922 C923 -32(8) . 2_766
C927 C921 C922 C925 -1.6(11) . .
C921 C921 C922 C925 174.6(15) 2_766 .
C922 C921 C922 C925 174.6(15) 2_766 .
C923 C921 C922 C925 149(8) . .
C925 C921 C922 C921 -174.6(15) . 2_766
C927 C921 C922 C921 -176.2(19) . 2_766
C922 C921 C922 C921 -0.001(2) 2_766 2_766
C923 C921 C922 C921 -26(7) . 2_766
C925 C921 C923 C922 174.4(16) . 2_766
C922 C921 C923 C922 29(7) . 2_766
C927 C921 C923 C922 -178.1(10) . 2_766
C921 C921 C923 C922 4.4(11) 2_766 2_766
C925 C921 C923 C927 -7.4(14) . .
C922 C921 C923 C927 -153(7) . .
C921 C921 C923 C927 -177.5(15) 2_766 .
C922 C921 C923 C927 178.1(10) 2_766 .
C927 C921 C925 C922 178.6(10) . .
C921 C921 C925 C922 -6.2(17) 2_766 .
C922 C921 C925 C922 -117(19) 2_766 .
C923 C921 C925 C922 -174.1(15) . .
C922 C921 C925 C927 -178.6(10) . .
C921 C921 C925 C927 175(2) 2_766 .
C922 C921 C925 C927 65(19) 2_766 .
C923 C921 C925 C927 7.4(13) . .
C923 C922 C925 C921 -10(49) 2_766 .
C921 C922 C925 C921 5.3(14) 2_766 .
C921 C922 C925 C927 1.7(12) . .
C923 C922 C925 C927 -8(50) 2_766 .
C921 C922 C925 C927 7.0(18) 2_766 .
C922 C925 C927 C921 -1.6(12) . .
C921 C925 C927 C923 -6.6(12) . .
C922 C925 C927 C923 -8.2(19) . .
C922 C921 C927 C925 1.6(12) . .
C921 C921 C927 C925 -161(8) 2_766 .
C922 C921 C927 C925 -174.7(14) 2_766 .
C923 C921 C927 C925 -173.0(13) . .
C925 C921 C927 C923 173.0(13) . .
C922 C921 C927 C923 174.6(15) . .
C921 C921 C927 C923 12(8) 2_766 .
C922 C921 C927 C923 -1.6(9) 2_766 .
C922 C923 C927 C925 7.7(16) 2_766 .
C921 C923 C927 C925 5.8(11) . .
C922 C923 C927 C921 1.9(11) 2_766 .
C23 N22 B1 N32 126.8(5) . .
N21 N22 B1 N32 -56.0(6) . .
C23 N22 B1 N12 -109.2(5) . .
N21 N22 B1 N12 68.0(6) . .
C33 N32 B1 N22 -143.5(5) . .
N31 N32 B1 N22 21.4(6) . .
C33 N32 B1 N12 92.6(6) . .
N31 N32 B1 N12 -102.6(5) . .
C13 N12 B1 N22 112.9(6) . .
N11 N12 B1 N22 -65.8(6) . .
C13 N12 B1 N32 -123.3(5) . .
N11 N12 B1 N32 58.0(6) . .
C83 N82 B2 N62 107.7(6) . .
N81 N82 B2 N62 -74.9(6) . .
C83 N82 B2 N72 -128.9(5) . .
N81 N82 B2 N72 48.5(7) . .
C63 N62 B2 N82 -122.2(6) . .
N61 N62 B2 N82 59.6(6) . .
C63 N62 B2 N72 113.9(6) . .
N61 N62 B2 N72 -64.3(6) . .
C73 N72 B2 N82 125.5(5) . .
N71 N72 B2 N82 -59.1(6) . .
C73 N72 B2 N62 -110.5(6) . .
N71 N72 B2 N62 64.9(6) . .
